data_7154870
loop_
_publ_author_name
'Koprowski, Marek'
'Ba\/lczewski, Piotr'
'Owsianik, Krzysztof'
'R\'o\.zycka-Soko\/lowska, Ewa'
'Marciniak, Bernard'

_publ_section_title
;
 Total synthesis of (+-)-epithuriferic acid methyl ester via Diels-Alder
 reaction.
;
_journal_issue 5
_journal_name_full 'Organic &amp; biomolecular chemistry'
_journal_page_first 1822
_journal_page_last 1830
_journal_paper_doi 10.1039/c5ob02368h
_journal_volume 14
_journal_year 2016
_chemical_formula_moiety 'C24 H29 O11 P'
_chemical_formula_sum 'C24 H29 O11 P'
_chemical_formula_weight 524.44
_chemical_name_systematic
'(rac)-(5S,6S,7S,8R)-Naphtho[2,3-d]-1,3-dioxole-6-carboxylic acid, 5,6,7,8-tetrahydro-8-hydroxy-5-(3,4,5-trimethoxyphenyl) -7-( dimethoxyphosphoryl)-, methyl ester'
_space_group_IT_number 2
_symmetry_cell_setting triclinic
_symmetry_Int_Tables_number 2
_symmetry_space_group_name_Hall '-P 1'
_symmetry_space_group_name_H-M 'P -1'
_atom_sites_solution_hydrogens geom
_atom_sites_solution_primary direct
_atom_sites_solution_secondary difmap
_audit_creation_method SHELXL-97
_audit_update_record
;
2015-09-22 deposited with the CCDC.
2015-12-23 downloaded from the CCDC.
;
_cell_angle_alpha 79.723(5)
_cell_angle_beta 74.590(6)
_cell_angle_gamma 72.609(7)
_cell_formula_units_Z 2
_cell_length_a 10.0529(7)
_cell_length_b 10.0781(8)
_cell_length_c 13.2162(9)
_cell_measurement_reflns_used 18102
_cell_measurement_temperature 290(2)
_cell_measurement_theta_max 67.06
_cell_measurement_theta_min 4.62
_cell_volume 1224.69(16)
_computing_cell_refinement 'CrysAlisPro, Agilent Technologies,V.1.171.36.20'
_computing_data_collection 'CrysAlisPro, Agilent Technologies,V.1.171.36.20'
_computing_data_reduction 'CrysAlisPro, Agilent Technologies,V.1.171.36.20'
_computing_structure_refinement 'SHELXL-97 (Sheldrick, 2008)'
_computing_structure_solution 'SHELXS-97 (Sheldrick, 2008)'
_diffrn_ambient_temperature 290(2)
_diffrn_detector_area_resol_mean 16.1835
_diffrn_measured_fraction_theta_full 0.994
_diffrn_measured_fraction_theta_max 0.994
_diffrn_measurement_device_type 'Xcalibur, Sapphire 3'
_diffrn_measurement_method '\w scans'
_diffrn_radiation_monochromator graphite
_diffrn_radiation_probe x-ray
_diffrn_radiation_type CuK\a
_diffrn_radiation_wavelength 1.54184
_diffrn_reflns_av_R_equivalents 0.0617
_diffrn_reflns_av_sigmaI/netI 0.0295
_diffrn_reflns_limit_h_max 12
_diffrn_reflns_limit_h_min -12
_diffrn_reflns_limit_k_max 12
_diffrn_reflns_limit_k_min -12
_diffrn_reflns_limit_l_max 15
_diffrn_reflns_limit_l_min -15
_diffrn_reflns_number 18102
_diffrn_reflns_theta_full 67.06
_diffrn_reflns_theta_max 67.06
_diffrn_reflns_theta_min 4.62
_diffrn_source 'Enhance (Cu) X-ray Source'
_exptl_absorpt_coefficient_mu 1.535
_exptl_absorpt_correction_T_max 0.978
_exptl_absorpt_correction_T_min 0.432
_exptl_absorpt_correction_type multi-scan
_exptl_absorpt_process_details 'SCALE3 ABSPACK, CrysAlisPro, Agilent Technologies, V.1.171.36.20'
_exptl_crystal_colour colourless
_exptl_crystal_density_diffrn 1.422
_exptl_crystal_density_method 'not measured'
_exptl_crystal_description tablet
_exptl_crystal_F_000 552
_exptl_crystal_size_max 0.52
_exptl_crystal_size_mid 0.48
_exptl_crystal_size_min 0.22
_refine_diff_density_max 0.292
_refine_diff_density_min -0.412
_refine_diff_density_rms 0.064
_refine_ls_extinction_coef 0.010(2)
_refine_ls_extinction_expression Fc^*^=kFc[1+0.001xFc^2^\l^3^/sin(2\q)]^-1/4^
_refine_ls_extinction_method SHELXL
_refine_ls_goodness_of_fit_ref 1.156
_refine_ls_hydrogen_treatment mixed
_refine_ls_matrix_type full
_refine_ls_number_parameters 353
_refine_ls_number_reflns 4331
_refine_ls_number_restraints 0
_refine_ls_restrained_S_all 1.156
_refine_ls_R_factor_all 0.0663
_refine_ls_R_factor_gt 0.0589
_refine_ls_shift/su_max 0.000
_refine_ls_shift/su_mean 0.000
_refine_ls_structure_factor_coef Fsqd
_refine_ls_weighting_details 'calc w=1/[\s^2^(Fo^2^)+(0.1469P)^2^+0.0965P] where P=(Fo^2^+2Fc^2^)/3'
_refine_ls_weighting_scheme calc
_refine_ls_wR_factor_gt 0.1887
_refine_ls_wR_factor_ref 0.2115
_reflns_number_gt 3651
_reflns_number_total 4331
_reflns_threshold_expression >2sigma(I)
_cod_data_source_file c5ob02368h2.cif
_cod_data_source_block naphtho
_cod_depositor_comments
;
The following automatic conversions were performed:

'_diffrn_radiation_probe' value 'X-ray' changed to 'x-ray' according
to
/usr/data/users/saulius/crontab/automatic-downloads/rss-feeds/RSC/lib/dictionaries/cif_core.dic
dictionary named 'cif_core.dic' version 2.4.2 from 2011-04-26.

Automatic conversion script
Id: cif_fix_values 4268 2015-11-12 08:31:59Z antanas 

 Adding full bibliography for 7154870--7154871.cif.
;
_cod_original_cell_volume 1224.69(15)
_cod_database_code 7154870

loop_
_symmetry_equiv_pos_as_xyz
'x, y, z'
'-x, -y, -z'

loop_
_atom_site_label
_atom_site_type_symbol
_atom_site_fract_x
_atom_site_fract_y
_atom_site_fract_z
_atom_site_U_iso_or_equiv
_atom_site_adp_type
_atom_site_occupancy
_atom_site_symmetry_multiplicity
_atom_site_calc_flag
_atom_site_refinement_flags
O1 O 0.3763(3) 0.5459(2) -0.11198(18) 0.0800(7) Uani 1 1 d .
C2 C 0.2756(5) 0.6174(4) -0.1735(3) 0.0845(10) Uani 1 1 d .
H2A H 0.320(6) 0.639(5) -0.246(4) 0.127 Uiso 1 1 d .
H2B H 0.232(6) 0.707(6) -0.158(4) 0.127 Uiso 1 1 d .
O3 O 0.1740(3) 0.5405(3) -0.1615(2) 0.0897(8) Uani 1 1 d .
C4 C 0.1497(3) 0.3179(3) -0.0543(2) 0.0621(7) Uani 1 1 d .
H4 H 0.0688 0.3163 -0.0750 0.075 Uiso 1 1 calc R
C5 C 0.2101(3) 0.2114(3) 0.01685(18) 0.0516(6) Uani 1 1 d .
C6 C 0.3307(2) 0.2152(2) 0.04742(17) 0.0490(5) Uani 1 1 d .
C7 C 0.3947(3) 0.3264(3) 0.00687(19) 0.0555(6) Uani 1 1 d .
H7 H 0.4755 0.3303 0.0267 0.067 Uiso 1 1 calc R
C8 C 0.3335(3) 0.4276(3) -0.0623(2) 0.0592(6) Uani 1 1 d .
C9 C 0.2138(3) 0.4243(3) -0.0922(2) 0.0627(7) Uani 1 1 d .
C10 C 0.1404(3) 0.0922(3) 0.05831(19) 0.0530(6) Uani 1 1 d .
H10 H 0.031(4) 0.137(4) 0.069(3) 0.079 Uiso 1 1 d .
C11 C 0.1680(3) 0.0253(3) 0.16792(18) 0.0512(6) Uani 1 1 d .
H11 H 0.126(4) 0.098(4) 0.213(3) 0.077 Uiso 1 1 d .
C12 C 0.3303(2) -0.0195(2) 0.15916(17) 0.0490(5) Uani 1 1 d .
H12 H 0.378(4) -0.079(3) 0.103(3) 0.074 Uiso 1 1 d .
C13 C 0.3922(2) 0.1109(2) 0.13103(17) 0.0469(5) Uani 1 1 d .
H13 H 0.491(4) 0.073(3) 0.104(2) 0.070 Uiso 1 1 d .
O14 O 0.1972(2) -0.0161(2) -0.01036(15) 0.0629(5) Uani 1 1 d .
H14A H 0.152(4) 0.014(4) -0.064(3) 0.094 Uiso 1 1 d .
P15 P 0.07018(7) -0.10720(7) 0.21971(5) 0.0555(3) Uani 1 1 d .
O16 O -0.0472(2) -0.0940(2) 0.16969(16) 0.0723(6) Uani 1 1 d .
O17 O 0.1817(2) -0.2561(2) 0.22099(16) 0.0694(5) Uani 1 1 d .
C18 C 0.2301(4) -0.3369(4) 0.1329(3) 0.0822(9) Uani 1 1 d .
H18A H 0.1593 -0.3828 0.1325 0.123 Uiso 1 1 calc R
H18B H 0.3183 -0.4056 0.1387 0.123 Uiso 1 1 calc R
H18C H 0.2452 -0.2762 0.0685 0.123 Uiso 1 1 calc R
O19 O 0.0180(2) -0.0848(2) 0.33944(14) 0.0658(5) Uani 1 1 d .
C20 C -0.0292(4) -0.1858(4) 0.4199(3) 0.0948(12) Uani 1 1 d .
H20A H -0.1108 -0.2045 0.4064 0.142 Uiso 1 1 calc R
H20B H -0.0551 -0.1504 0.4872 0.142 Uiso 1 1 calc R
H20C H 0.0465 -0.2706 0.4203 0.142 Uiso 1 1 calc R
C21 C 0.3804(3) -0.1022(3) 0.25568(19) 0.0542(6) Uani 1 1 d .
O22 O 0.3089(2) -0.1065(3) 0.34387(15) 0.0751(6) Uani 1 1 d .
O23 O 0.5200(2) -0.1637(2) 0.22872(15) 0.0680(5) Uani 1 1 d .
C24 C 0.5920(4) -0.2319(4) 0.3133(3) 0.0801(9) Uani 1 1 d .
H24A H 0.5370 -0.1945 0.3782 0.120 Uiso 1 1 calc R
H24B H 0.6852 -0.2159 0.2971 0.120 Uiso 1 1 calc R
H24C H 0.6014 -0.3306 0.3207 0.120 Uiso 1 1 calc R
C25 C 0.3722(3) 0.1858(2) 0.22745(17) 0.0485(5) Uani 1 1 d .
C26 C 0.4837(3) 0.1611(3) 0.27679(18) 0.0512(6) Uani 1 1 d .
H26 H 0.5698 0.0961 0.2535 0.061 Uiso 1 1 calc R
C27 C 0.4670(3) 0.2341(3) 0.36179(18) 0.0517(6) Uani 1 1 d .
C28 C 0.3391(3) 0.3313(3) 0.39655(18) 0.0522(6) Uani 1 1 d .
C29 C 0.2252(2) 0.3527(2) 0.34874(18) 0.0505(5) Uani 1 1 d .
C30 C 0.2426(3) 0.2818(3) 0.26342(18) 0.0509(5) Uani 1 1 d .
H31 H 0.1677 0.2984 0.2301 0.061 Uiso 1 1 calc R
O31 O 0.5725(2) 0.2235(2) 0.41206(16) 0.0679(5) Uani 1 1 d .
C32 C 0.6873(3) 0.1000(4) 0.4057(3) 0.0810(9) Uani 1 1 d .
H32A H 0.6500 0.0198 0.4301 0.122 Uiso 1 1 calc R
H32B H 0.7496 0.1024 0.4488 0.122 Uiso 1 1 calc R
H32C H 0.7399 0.0943 0.3337 0.122 Uiso 1 1 calc R
O33 O 0.3233(2) 0.40492(19) 0.47926(14) 0.0630(5) Uani 1 1 d .
C34 C 0.3472(4) 0.5401(4) 0.4440(3) 0.0860(10) Uani 1 1 d .
H34A H 0.4425 0.5302 0.4013 0.129 Uiso 1 1 calc R
H34B H 0.3359 0.5873 0.5039 0.129 Uiso 1 1 calc R
H34C H 0.2794 0.5936 0.4030 0.129 Uiso 1 1 calc R
O35 O 0.10167(19) 0.4470(2) 0.39049(14) 0.0615(5) Uani 1 1 d .
C36 C -0.0186(3) 0.4664(3) 0.3481(2) 0.0713(8) Uani 1 1 d .
H36A H -0.0008 0.5095 0.2767 0.107 Uiso 1 1 calc R
H36B H -0.1009 0.5256 0.3897 0.107 Uiso 1 1 calc R
H36C H -0.0359 0.3775 0.3492 0.107 Uiso 1 1 calc R

loop_
_atom_site_aniso_label
_atom_site_aniso_U_11
_atom_site_aniso_U_22
_atom_site_aniso_U_33
_atom_site_aniso_U_23
_atom_site_aniso_U_13
_atom_site_aniso_U_12
O1 0.0906(15) 0.0811(14) 0.0850(14) 0.0165(11) -0.0325(12) -0.0510(12)
C2 0.096(2) 0.080(2) 0.089(2) 0.0208(17) -0.0359(19) -0.0453(19)
O3 0.1038(18) 0.0871(15) 0.0977(16) 0.0326(12) -0.0533(14) -0.0517(14)
C4 0.0642(15) 0.0694(16) 0.0639(15) 0.0025(12) -0.0264(12) -0.0293(13)
C5 0.0537(13) 0.0589(13) 0.0475(11) -0.0076(10) -0.0110(10) -0.0223(11)
C6 0.0484(12) 0.0571(13) 0.0434(11) -0.0136(9) -0.0038(9) -0.0180(10)
C7 0.0558(13) 0.0680(15) 0.0511(12) -0.0098(10) -0.0107(10) -0.0278(12)
C8 0.0673(15) 0.0627(15) 0.0537(13) -0.0042(11) -0.0094(11) -0.0314(12)
C9 0.0714(17) 0.0658(16) 0.0572(14) 0.0029(11) -0.0205(12) -0.0278(13)
C10 0.0548(13) 0.0587(13) 0.0536(12) -0.0079(10) -0.0159(10) -0.0228(11)
C11 0.0517(13) 0.0587(13) 0.0480(11) -0.0125(10) -0.0081(9) -0.0207(11)
C12 0.0495(12) 0.0563(13) 0.0451(11) -0.0134(10) -0.0100(9) -0.0159(10)
C13 0.0438(11) 0.0546(12) 0.0439(11) -0.0118(9) -0.0062(9) -0.0146(10)
O14 0.0772(12) 0.0655(11) 0.0561(10) -0.0116(8) -0.0210(9) -0.0259(9)
P15 0.0562(4) 0.0610(5) 0.0545(4) -0.0061(3) -0.0111(3) -0.0244(3)
O16 0.0700(12) 0.0906(14) 0.0700(12) 0.0028(10) -0.0235(9) -0.0415(11)
O17 0.0823(13) 0.0599(11) 0.0691(11) -0.0101(9) -0.0181(10) -0.0207(10)
C18 0.083(2) 0.081(2) 0.080(2) -0.0267(16) 0.0011(16) -0.0257(17)
O19 0.0677(11) 0.0762(12) 0.0537(10) -0.0068(8) -0.0044(8) -0.0277(10)
C20 0.098(3) 0.082(2) 0.074(2) 0.0094(16) 0.0081(18) -0.0149(19)
C21 0.0582(14) 0.0579(13) 0.0524(13) -0.0096(10) -0.0142(11) -0.0202(11)
O22 0.0686(12) 0.1071(16) 0.0525(10) 0.0007(10) -0.0131(9) -0.0333(11)
O23 0.0623(11) 0.0757(12) 0.0608(11) -0.0120(9) -0.0191(9) -0.0036(9)
C24 0.079(2) 0.084(2) 0.082(2) -0.0027(16) -0.0390(16) -0.0122(16)
C25 0.0502(12) 0.0566(13) 0.0428(11) -0.0124(9) -0.0046(9) -0.0214(10)
C26 0.0483(12) 0.0582(13) 0.0495(12) -0.0150(10) -0.0091(9) -0.0141(10)
C27 0.0524(13) 0.0587(13) 0.0485(12) -0.0113(10) -0.0134(10) -0.0165(10)
C28 0.0583(13) 0.0572(13) 0.0444(11) -0.0139(9) -0.0093(10) -0.0170(11)
C29 0.0477(12) 0.0555(13) 0.0482(11) -0.0128(9) -0.0046(9) -0.0150(10)
C30 0.0498(12) 0.0591(13) 0.0485(12) -0.0134(10) -0.0079(9) -0.0197(10)
O31 0.0611(11) 0.0776(12) 0.0726(11) -0.0307(9) -0.0290(9) -0.0045(9)
C32 0.0687(18) 0.089(2) 0.085(2) -0.0327(17) -0.0354(16) 0.0084(16)
O33 0.0721(12) 0.0650(11) 0.0546(10) -0.0234(8) -0.0175(8) -0.0095(9)
C34 0.098(2) 0.0719(19) 0.104(2) -0.0348(17) -0.0278(19) -0.0264(17)
O35 0.0492(9) 0.0704(11) 0.0635(11) -0.0273(9) -0.0089(8) -0.0053(8)
C36 0.0510(14) 0.0833(19) 0.0761(18) -0.0241(15) -0.0122(13) -0.0058(13)

loop_
_atom_type_symbol
_atom_type_description
_atom_type_scat_dispersion_real
_atom_type_scat_dispersion_imag
_atom_type_scat_source
C C 0.0181 0.0091 'International Tables Vol C Tables 4.2.6.8 and 6.1.1.4'
H H 0.0000 0.0000 'International Tables Vol C Tables 4.2.6.8 and 6.1.1.4'
O O 0.0492 0.0322 'International Tables Vol C Tables 4.2.6.8 and 6.1.1.4'
P P 0.2955 0.4335 'International Tables Vol C Tables 4.2.6.8 and 6.1.1.4'

loop_
_geom_angle_atom_site_label_1
_geom_angle_atom_site_label_2
_geom_angle_atom_site_label_3
_geom_angle
C8 O1 C2 105.3(2)
O1 C2 O3 109.6(3)
O1 C2 H2A 113(3)
O3 C2 H2A 113(3)
O1 C2 H2B 113(3)
O3 C2 H2B 111(3)
H2A C2 H2B 97(4)
C9 O3 C2 105.4(2)
C9 C4 C5 117.7(2)
C9 C4 H4 121.2
C5 C4 H4 121.2
C6 C5 C4 120.6(2)
C6 C5 C10 121.4(2)
C4 C5 C10 117.9(2)
C5 C6 C7 120.4(2)
C5 C6 C13 122.9(2)
C7 C6 C13 116.4(2)
C8 C7 C6 117.3(2)
C8 C7 H7 121.4
C6 C7 H7 121.4
C7 C8 C9 122.3(2)
C7 C8 O1 127.8(2)
C9 C8 O1 109.9(2)
C4 C9 C8 121.7(3)
C4 C9 O3 128.5(3)
C8 C9 O3 109.9(2)
O14 C10 C5 111.04(19)
O14 C10 C11 107.0(2)
C5 C10 C11 111.19(19)
O14 C10 H10 114.8(19)
C5 C10 H10 105.8(19)
C11 C10 H10 107.0(19)
C12 C11 C10 108.17(19)
C12 C11 P15 117.67(18)
C10 C11 P15 109.78(16)
C12 C11 H11 108(2)
C10 C11 H11 106(2)
P15 C11 H11 106(2)
C21 C12 C11 116.3(2)
C21 C12 C13 107.18(18)
C11 C12 C13 110.56(19)
C21 C12 H12 105.0(19)
C11 C12 H12 110.5(19)
C13 C12 H12 106.8(19)
C6 C13 C25 109.06(18)
C6 C13 C12 112.76(18)
C25 C13 C12 112.94(17)
C6 C13 H13 109.3(19)
C25 C13 H13 109.0(19)
C12 C13 H13 103.6(19)
C10 O14 H14A 106(3)
O16 P15 O19 112.93(12)
O16 P15 O17 115.18(12)
O19 P15 O17 102.68(11)
O16 P15 C11 114.25(11)
O19 P15 C11 101.80(10)
O17 P15 C11 108.60(11)
C18 O17 P15 122.6(2)
O17 C18 H18A 109.5
O17 C18 H18B 109.5
H18A C18 H18B 109.5
O17 C18 H18C 109.5
H18A C18 H18C 109.5
H18B C18 H18C 109.5
C20 O19 P15 123.8(2)
O19 C20 H20A 109.5
O19 C20 H20B 109.5
H20A C20 H20B 109.5
O19 C20 H20C 109.5
H20A C20 H20C 109.5
H20B C20 H20C 109.5
O22 C21 O23 124.6(2)
O22 C21 C12 126.0(2)
O23 C21 C12 109.3(2)
C21 O23 C24 117.4(2)
O23 C24 H24A 109.5
O23 C24 H24B 109.5
H24A C24 H24B 109.5
O23 C24 H24C 109.5
H24A C24 H24C 109.5
H24B C24 H24C 109.5
C26 C25 C30 120.00(19)
C26 C25 C13 120.1(2)
C30 C25 C13 119.9(2)
C25 C26 C27 119.9(2)
C25 C26 H26 120.1
C27 C26 H26 120.1
O31 C27 C28 115.1(2)
O31 C27 C26 124.6(2)
C28 C27 C26 120.2(2)
O33 C28 C27 120.2(2)
O33 C28 C29 120.0(2)
C27 C28 C29 119.7(2)
O35 C29 C30 124.3(2)
O35 C29 C28 115.7(2)
C30 C29 C28 120.0(2)
C29 C30 C25 120.1(2)
C29 C30 H31 119.9
C25 C30 H31 119.9
C27 O31 C32 117.8(2)
O31 C32 H32A 109.5
O31 C32 H32B 109.5
H32A C32 H32B 109.5
O31 C32 H32C 109.5
H32A C32 H32C 109.5
H32B C32 H32C 109.5
C28 O33 C34 112.3(2)
O33 C34 H34A 109.5
O33 C34 H34B 109.5
H34A C34 H34B 109.5
O33 C34 H34C 109.5
H34A C34 H34C 109.5
H34B C34 H34C 109.5
C29 O35 C36 117.62(19)
O35 C36 H36A 109.5
O35 C36 H36B 109.5
H36A C36 H36B 109.5
O35 C36 H36C 109.5
H36A C36 H36C 109.5
H36B C36 H36C 109.5

loop_
_geom_bond_atom_site_label_1
_geom_bond_atom_site_label_2
_geom_bond_distance
O1 C8 1.383(3)
O1 C2 1.413(4)
C2 O3 1.418(4)
C2 H2A 0.96(5)
C2 H2B 0.91(5)
O3 C9 1.379(3)
C4 C9 1.365(4)
C4 C5 1.399(4)
C4 H4 0.9300
C5 C6 1.389(3)
C5 C10 1.516(3)
C6 C7 1.412(3)
C6 C13 1.506(3)
C7 C8 1.359(4)
C7 H7 0.9300
C8 C9 1.374(4)
C10 O14 1.431(3)
C10 C11 1.544(3)
C10 H10 1.04(4)
C11 C12 1.536(3)
C11 P15 1.822(2)
C11 H11 0.96(4)
C12 C21 1.512(3)
C12 C13 1.563(3)
C12 H12 0.97(3)
C13 C25 1.533(3)
C13 H13 0.95(3)
O14 H14A 0.90(4)
P15 O16 1.461(2)
P15 O19 1.5639(19)
P15 O17 1.582(2)
O17 C18 1.433(4)
C18 H18A 0.9600
C18 H18B 0.9600
C18 H18C 0.9600
O19 C20 1.423(4)
C20 H20A 0.9600
C20 H20B 0.9600
C20 H20C 0.9600
C21 O22 1.197(3)
C21 O23 1.332(3)
O23 C24 1.451(4)
C24 H24A 0.9600
C24 H24B 0.9600
C24 H24C 0.9600
C25 C26 1.381(3)
C25 C30 1.393(3)
C26 C27 1.397(3)
C26 H26 0.9300
C27 O31 1.364(3)
C27 C28 1.384(4)
C28 O33 1.378(3)
C28 C29 1.394(3)
C29 O35 1.367(3)
C29 C30 1.385(3)
C30 H31 0.9300
O31 C32 1.420(4)
C32 H32A 0.9600
C32 H32B 0.9600
C32 H32C 0.9600
O33 C34 1.428(4)
C34 H34A 0.9600
C34 H34B 0.9600
C34 H34C 0.9600
O35 C36 1.412(3)
C36 H36A 0.9600
C36 H36B 0.9600
C36 H36C 0.9600

loop_
_geom_torsion_atom_site_label_1
_geom_torsion_atom_site_label_2
_geom_torsion_atom_site_label_3
_geom_torsion_atom_site_label_4
_geom_torsion
C8 O1 C2 O3 -0.8(4)
O1 C2 O3 C9 0.5(4)
C9 C4 C5 C6 0.2(4)
C9 C4 C5 C10 -179.3(2)
C4 C5 C6 C7 -0.2(3)
C10 C5 C6 C7 179.3(2)
C4 C5 C6 C13 174.2(2)
C10 C5 C6 C13 -6.3(3)
C5 C6 C7 C8 0.0(3)
C13 C6 C7 C8 -174.8(2)
C6 C7 C8 C9 0.3(4)
C6 C7 C8 O1 179.9(2)
C2 O1 C8 C7 -178.8(3)
C2 O1 C8 C9 0.8(4)
C5 C4 C9 C8 0.1(4)
C5 C4 C9 O3 -179.3(3)
C7 C8 C9 C4 -0.4(4)
O1 C8 C9 C4 180.0(3)
C7 C8 C9 O3 179.1(3)
O1 C8 C9 O3 -0.5(3)
C2 O3 C9 C4 179.4(3)
C2 O3 C9 C8 0.0(4)
C6 C5 C10 O14 -91.8(3)
C4 C5 C10 O14 87.7(3)
C6 C5 C10 C11 27.2(3)
C4 C5 C10 C11 -153.3(2)
O14 C10 C11 C12 66.2(2)
C5 C10 C11 C12 -55.2(3)
O14 C10 C11 P15 -63.4(2)
C5 C10 C11 P15 175.21(17)
C10 C11 C12 C21 -173.41(19)
P15 C11 C12 C21 -48.4(2)
C10 C11 C12 C13 64.1(2)
P15 C11 C12 C13 -170.83(14)
C5 C6 C13 C25 -112.5(2)
C7 C6 C13 C25 62.1(2)
C5 C6 C13 C12 13.8(3)
C7 C6 C13 C12 -171.55(19)
C21 C12 C13 C6 -170.41(18)
C11 C12 C13 C6 -42.8(2)
C21 C12 C13 C25 -46.2(2)
C11 C12 C13 C25 81.4(2)
C12 C11 P15 O16 -143.47(18)
C10 C11 P15 O16 -19.2(2)
C12 C11 P15 O19 94.48(18)
C10 C11 P15 O19 -141.27(18)
C12 C11 P15 O17 -13.4(2)
C10 C11 P15 O17 110.86(18)
O16 P15 O17 C18 40.2(3)
O19 P15 O17 C18 163.3(2)
C11 P15 O17 C18 -89.4(2)
O16 P15 O19 C20 75.2(3)
O17 P15 O19 C20 -49.5(3)
C11 P15 O19 C20 -161.9(3)
C11 C12 C21 O22 -19.7(3)
C13 C12 C21 O22 104.6(3)
C11 C12 C21 O23 164.1(2)
C13 C12 C21 O23 -71.7(2)
O22 C21 O23 C24 -4.7(4)
C12 C21 O23 C24 171.6(2)
C6 C13 C25 C26 -134.9(2)
C12 C13 C25 C26 98.9(2)
C6 C13 C25 C30 43.3(3)
C12 C13 C25 C30 -82.9(3)
C30 C25 C26 C27 -0.9(3)
C13 C25 C26 C27 177.3(2)
C25 C26 C27 O31 -176.1(2)
C25 C26 C27 C28 -0.2(4)
O31 C27 C28 O33 -2.6(4)
C26 C27 C28 O33 -178.9(2)
O31 C27 C28 C29 178.5(2)
C26 C27 C28 C29 2.2(4)
O33 C28 C29 O35 -1.0(3)
C27 C28 C29 O35 177.8(2)
O33 C28 C29 C30 178.0(2)
C27 C28 C29 C30 -3.2(4)
O35 C29 C30 C25 -179.0(2)
C28 C29 C30 C25 2.1(4)
C26 C25 C30 C29 -0.1(4)
C13 C25 C30 C29 -178.2(2)
C28 C27 O31 C32 160.5(3)
C26 C27 O31 C32 -23.4(4)
C27 C28 O33 C34 97.3(3)
C29 C28 O33 C34 -83.9(3)
C30 C29 O35 C36 4.3(4)
C28 C29 O35 C36 -176.8(2)
